data_7054602
loop_
_publ_author_name
'Yu, Baoyi'
'Xie, Yu'
'Hamad, Fatma B.'
'Leus, Karen'
'Lyapkov, Alex A.'
'Van Hecke, Kristof'
'Verpoort, Francis'

_publ_section_title
;
 Synthesis and characterization of non-chelating ruthenium--indenylidene
 olefin metathesis catalysts derived from substituted
 1,1-diphenyl-2-propyn-1-ols
;
_journal_issue 3
_journal_name_full 'New J. Chem.'
_journal_page_first 1858
_journal_paper_doi 10.1039/C4NJ02034K
_journal_volume 39
_journal_year 2015
_chemical_formula_moiety 'C55 H78 Cl2 P2 Ru'
_chemical_formula_sum 'C55 H78 Cl2 P2 Ru'
_chemical_formula_weight 973.08
_chemical_name_systematic
;
 ?
;
_space_group_crystal_system trigonal
_space_group_IT_number 148
_space_group_name_Hall '-R 3'
_space_group_name_H-M_alt 'R -3'
_symmetry_space_group_name_Hall '-R 3'
_symmetry_space_group_name_H-M 'R -3 :H'
_atom_sites_solution_hydrogens geom
_atom_sites_solution_primary direct
_audit_creation_date 2014-05-23
_audit_creation_method
;
Olex2 1.2
(compiled 2014.03.20 svn.r2918 for OlexSys, GUI svn.r4816)
;
_audit_update_record
;
2014-05-27 deposited with the CCDC.
2014-12-17 downloaded from the CCDC.
;
_cell_angle_alpha 90
_cell_angle_beta 90
_cell_angle_gamma 120
_cell_formula_units_Z 18
_cell_length_a 46.0420(17)
_cell_length_b 46.0420(17)
_cell_length_c 14.0313(3)
_cell_measurement_reflns_used 5005
_cell_measurement_temperature 100.0(1)
_cell_measurement_theta_max 73.7810
_cell_measurement_theta_min 3.8290
_cell_volume 25759.5(15)
_computing_cell_refinement
;
CrysAlisPro, Agilent Technologies,
Version 1.171.37.31 (release 14-01-2014 CrysAlis171 .NET)
(compiled Jan 14 2014,18:38:05)
;
_computing_data_collection
;
CrysAlisPro, Agilent Technologies,
Version 1.171.37.31 (release 14-01-2014 CrysAlis171 .NET)
(compiled Jan 14 2014,18:38:05)
;
_computing_data_reduction
;
CrysAlisPro, Agilent Technologies,
Version 1.171.37.31 (release 14-01-2014 CrysAlis171 .NET)
(compiled Jan 14 2014,18:38:05)
;
_computing_molecular_graphics 'Olex2 (Dolomanov et al., 2009)'
_computing_publication_material 'Olex2 (Dolomanov et al., 2009)'
_computing_structure_refinement 'ShelXL (Sheldrick, 2008)'
_computing_structure_solution 'ShelXS (Sheldrick, 2008)'
_diffrn_ambient_environment N~2~
_diffrn_ambient_temperature 100.0(1)
_diffrn_detector 'CCD plate'
_diffrn_detector_area_resol_mean 10.4839
_diffrn_detector_type Atlas
_diffrn_measured_fraction_theta_full 0.993
_diffrn_measured_fraction_theta_max 0.993
_diffrn_measurement_details
;
  1 omega -105.00  -16.00   1.0000   30.0000
omega____ theta____ kappa____ phi______ frames
    -      -43.5000  -30.0000  138.0000 89

  2 omega   40.00   90.00   1.0000   30.0000
omega____ theta____ kappa____ phi______ frames
    -      111.0000  -30.0000  138.0000 50

  3 omega   45.00   90.00   1.0000   30.0000
omega____ theta____ kappa____ phi______ frames
    -      111.0000 -131.0000  118.0000 45

  4 omega   67.00  108.00   1.0000   30.0000
omega____ theta____ kappa____ phi______ frames
    -      111.0000  -98.0000  107.0000 41

  5 omega -112.00  -85.00   1.0000   30.0000
omega____ theta____ kappa____ phi______ frames
    -      -43.5000  -94.0000 -180.0000 27

  6 omega -113.00  -80.00   1.0000   30.0000
omega____ theta____ kappa____ phi______ frames
    -      -43.5000  -94.0000   90.0000 33

  7 omega   87.00  145.00   1.0000   30.0000
omega____ theta____ kappa____ phi______ frames
    -      111.0000   30.0000   30.0000 58

  8 omega   41.00   89.00   1.0000   30.0000
omega____ theta____ kappa____ phi______ frames
    -      111.0000  -30.0000  -90.0000 48

  9 omega   35.00   86.00   1.0000   30.0000
omega____ theta____ kappa____ phi______ frames
    -      111.0000  -94.0000  120.0000 51

 10 omega   48.00   75.00   1.0000   30.0000
omega____ theta____ kappa____ phi______ frames
    -      111.0000  -30.0000 -150.0000 27

 11 omega  146.00  178.00   1.0000   30.0000
omega____ theta____ kappa____ phi______ frames
    -      111.0000   30.0000   30.0000 32

 12 omega   46.00   90.00   1.0000   30.0000
omega____ theta____ kappa____ phi______ frames
    -      111.0000  -30.0000  -30.0000 44

 13 omega   28.00   53.00   1.0000   30.0000
omega____ theta____ kappa____ phi______ frames
    -      111.0000  -94.0000  -90.0000 25
;
_diffrn_measurement_device 'four-circle diffractometer'
_diffrn_measurement_device_type 'SuperNova, Dual, Cu at zero, Atlas'
_diffrn_measurement_method '\w scans'
_diffrn_orient_matrix_UB_11 0.0345626000
_diffrn_orient_matrix_UB_12 0.0226285000
_diffrn_orient_matrix_UB_13 0.0457575000
_diffrn_orient_matrix_UB_21 -0.0118718000
_diffrn_orient_matrix_UB_22 -0.0212409000
_diffrn_orient_matrix_UB_23 0.0916055000
_diffrn_orient_matrix_UB_31 0.0125130000
_diffrn_orient_matrix_UB_32 -0.0230148000
_diffrn_orient_matrix_UB_33 -0.0396631000
_diffrn_radiation_monochromator mirror
_diffrn_radiation_probe x-ray
_diffrn_radiation_type CuK\a
_diffrn_radiation_wavelength 1.54184
_diffrn_reflns_av_R_equivalents 0.0893
_diffrn_reflns_av_unetI/netI 0.0711
_diffrn_reflns_Laue_measured_fraction_full 0.970
_diffrn_reflns_Laue_measured_fraction_max 0.993
_diffrn_reflns_limit_h_max 54
_diffrn_reflns_limit_h_min -53
_diffrn_reflns_limit_k_max 32
_diffrn_reflns_limit_k_min -54
_diffrn_reflns_limit_l_max 16
_diffrn_reflns_limit_l_min -16
_diffrn_reflns_number 35274
_diffrn_reflns_point_group_measured_fraction_full 0.970
_diffrn_reflns_point_group_measured_fraction_max 0.993
_diffrn_reflns_theta_full 67.684
_diffrn_reflns_theta_max 66.593
_diffrn_reflns_theta_min 3.840
_diffrn_source 'sealed X-ray tube'
_diffrn_source_type 'SuperNova (Cu) X-ray Source'
_exptl_absorpt_coefficient_mu 3.825
_exptl_absorpt_correction_T_max 0.882
_exptl_absorpt_correction_T_min 0.485
_exptl_absorpt_correction_type gaussian
_exptl_absorpt_process_details
;
CrysAlisPro, Agilent Technologies,
Version 1.171.37.31 (release 14-01-2014 CrysAlis171 .NET)
(compiled Jan 14 2014,18:38:05)
Numerical absorption correction based on gaussian integration over
            a multifaceted crystal model
Empirical absorption correction using spherical harmonics,
 implemented in SCALE3 ABSPACK scaling algorithm.
;
_exptl_crystal_colour red
_exptl_crystal_colour_primary red
_exptl_crystal_density_diffrn 1.129
_exptl_crystal_description needle
_exptl_crystal_F_000 9288
_exptl_crystal_size_max 0.3899
_exptl_crystal_size_mid 0.0439
_exptl_crystal_size_min 0.0393
_refine_diff_density_max 4.005
_refine_diff_density_min -0.653
_refine_diff_density_rms 0.130
_refine_ls_extinction_method none
_refine_ls_goodness_of_fit_ref 1.032
_refine_ls_hydrogen_treatment constr
_refine_ls_matrix_type full
_refine_ls_number_parameters 599
_refine_ls_number_reflns 10053
_refine_ls_number_restraints 784
_refine_ls_restrained_S_all 1.019
_refine_ls_R_factor_all 0.1289
_refine_ls_R_factor_gt 0.0968
_refine_ls_shift/su_max 0.000
_refine_ls_shift/su_mean 0.000
_refine_ls_structure_factor_coef Fsqd
_refine_ls_weighting_details 'w=1/[\s^2^(Fo^2^)+800.0000P] where P=(Fo^2^+2Fc^2^)/3'
_refine_ls_weighting_scheme calc
_refine_ls_wR_factor_gt 0.2133
_refine_ls_wR_factor_ref 0.2263
_reflns_Friedel_coverage 0.000
_reflns_number_gt 6542
_reflns_number_total 10053
_reflns_threshold_expression 'I > 2\s(I)'
_cod_data_source_file c4nj02034k2.cif
_cod_data_source_block fv084
_cod_depositor_comments 'Adding full bibliography for 7054596--7054603.cif.'
_cod_original_cell_volume 25760(2)
_cod_database_code 7054602
_shelxl_version_number 2013-4
_chemical_oxdiff_formula 'C55 H78 Cl2 P2 Ru'
_shelx_space_group_comment
;
The symmetry employed for this shelxl refinement is uniquely defined
by the following loop, which should always be used as a source of
symmetry information in preference to the above space-group names.
They are only intended as comments.
;
_reflns_odcompleteness_completeness 99.72
_reflns_odcompleteness_iscentric 1
_reflns_odcompleteness_theta 66.97
_olex2_refinement_description
;
1. Fixed Uiso
 At 1.2 times of:
  All C(H) groups, All C(H,H) groups
2. Restrained distances
 C2A-C3A
 1.42 with sigma of 0.01
 C3A-C4A
 1.42 with sigma of 0.01
 C4A-C9A
 1.44 with sigma of 0.01
 C9A-C1A
 1.43 with sigma of 0.01
 C1A-C2A
 1.44 with sigma of 0.01
 C4A-C5A
 1.42 with sigma of 0.01
 C5A-C6A
 1.36 with sigma of 0.01
 C6A-C7A
 1.41 with sigma of 0.01
 C7A-C8A
 1.37 with sigma of 0.01
 C8A-C9A
 1.42 with sigma of 0.01
 C2B-C3B
 1.42 with sigma of 0.01
 C3B-C4B
 1.42 with sigma of 0.01
 C4B-C9B
 1.44 with sigma of 0.01
 C9B-C1B
 1.43 with sigma of 0.01
 C1B-C2B
 1.44 with sigma of 0.01
 C4B-C5B
 1.42 with sigma of 0.01
 C5B-C6B
 1.36 with sigma of 0.01
 C6B-C7B
 1.41 with sigma of 0.01
 C7B-C8B
 1.37 with sigma of 0.01
 C8B-C9B
 1.42 with sigma of 0.01
 C3A-C10A
 1.48 with sigma of 0.01
 C10A-C11A = C11A-C12A = C12A-C13A = C13A-C14A = C14A-C19A = C19A-C10A
 1.39 with sigma of 0.01
 C14A-C15A = C15A-C16A = C16A-C17A = C17A-C18A = C18A-C19A
 1.39 with sigma of 0.01
 C3B-C10B
 1.48 with sigma of 0.01
 C10B-C11B = C11B-C12B = C12B-C13B = C13B-C14B = C14B-C19B = C19B-C10B
 1.39 with sigma of 0.01
 C14B-C15B = C15B-C16B = C16B-C17B = C17B-C18B = C18B-C19B
 1.39 with sigma of 0.01
 C2A-C4A
 2.3 with sigma of 0.02
 C3A-C9A
 2.32 with sigma of 0.02
 C4A-C1A
 2.32 with sigma of 0.02
 C9A-C2A
 2.31 with sigma of 0.01
 C1A-C3A
 2.31 with sigma of 0.01
 C4A-C6A
 2.39 with sigma of 0.02
 C5A-C7A
 2.42 with sigma of 0.02
 C6A-C8A
 2.42 with sigma of 0.02
 C7A-C9A
 2.39 with sigma of 0.02
 C8A-C4A
 2.7 with sigma of 0.02
 C9A-C5A
 2.47 with sigma of 0.02
 C2B-C4B
 2.3 with sigma of 0.02
 C3B-C9B
 2.32 with sigma of 0.02
 C4B-C1B
 2.32 with sigma of 0.02
 C9B-C2B
 2.31 with sigma of 0.02
 C1B-C3B
 2.31 with sigma of 0.02
 C4B-C6B
 2.39 with sigma of 0.02
 C5B-C7B
 2.42 with sigma of 0.02
 C6B-C8B
 2.42 with sigma of 0.02
 C7B-C9B
 2.39 with sigma of 0.02
 C8B-C4B
 2.7 with sigma of 0.02
 C9B-C5B
 2.47 with sigma of 0.02
 C3A-C11A = C3A-C19A
 2.5 with sigma of 0.02
 C10A-C12A = C11A-C13A = C12A-C14A = C13A-C19A = C14A-C10A = C19A-C11A
 2.4 with sigma of 0.02
 C13A-C15A = C14A-C16A = C15A-C17A = C16A-C18A = C17A-C19A = C18A-C14A
 2.4 with sigma of 0.02
 C18A-C10A
 2.4 with sigma of 0.02
 C3B-C11B = C3B-C19B
 2.5 with sigma of 0.02
 C10B-C12B = C11B-C13B = C12B-C14B = C13B-C19B = C14B-C10B = C19B-C11B
 2.4 with sigma of 0.02
 C13B-C15B = C14B-C16B = C15B-C17B = C16B-C18B = C17B-C19B = C18B-C14B
 2.4 with sigma of 0.02
 C18B-C10B
 2.4 with sigma of 0.02
3. Restrained planarity
 C1A, C2A, C3A, C4A, C5A, C6A, C7A, C8A, C9A
 with sigma of 0.02
 C1B, C2B, C3B, C4B, C5B, C6B, C7B, C8B, C9B
 with sigma of 0.02
 C3A, C10A, C11A, C12A, C13A, C14A, C15A, C16A, C17A, C18A, C19A
 with sigma of 0.02
 C3B, C10B, C11B, C12B, C13B, C14B, C15B, C16B, C17B, C18B, C19B
 with sigma of 0.02
4. Uiso/Uaniso restraints and constraints
All non-hydrogen atoms have similar U: within 1.7A with sigma of 0.02 and sigma
for terminal atoms of 0.04
Uanis(C1A) = Uanis(C1B)
Uanis(C2A) = Uanis(C2B)
Uanis(C3A) = Uanis(C3B)
Uanis(C4A) = Uanis(C4B)
Uanis(C5A) = Uanis(C5B)
Uanis(C6A) = Uanis(C6B)
Uanis(C7A) = Uanis(C7B)
Uanis(C8A) = Uanis(C8B)
Uanis(C9A) = Uanis(C9B)
Uanis(C10A) = Uanis(C10B)
Uanis(C11A) = Uanis(C11B)
Uanis(C12A) = Uanis(C12B)
Uanis(C13A) = Uanis(C13B)
Uanis(C14A) = Uanis(C14B)
Uanis(C15A) = Uanis(C15B)
Uanis(C16A) = Uanis(C16B)
Uanis(C17A) = Uanis(C17B)
Uanis(C18A) = Uanis(C18B)
Uanis(C19A) = Uanis(C19B)
5. Others
 Sof(C1B)=Sof(C2B)=Sof(H2B)=Sof(C3B)=Sof(C4B)=Sof(C5B)=Sof(H5B)=Sof(C6B)=
 Sof(H6B)=Sof(C7B)=Sof(H7B)=Sof(C8B)=Sof(H8B)=Sof(C9B)=Sof(C10B)=Sof(C11B)=
 Sof(H11B)=Sof(C12B)=Sof(H12B)=Sof(C13B)=Sof(H13B)=Sof(C14B)=Sof(C15B)=
 Sof(H15B)=Sof(C16B)=Sof(H16B)=Sof(C17B)=Sof(H17B)=Sof(C18B)=Sof(H18B)=
 Sof(C19B)=1-FVAR(1)
 Sof(C1A)=Sof(C2A)=Sof(H2A)=Sof(C3A)=Sof(C4A)=Sof(C5A)=Sof(H5A)=Sof(C6A)=
 Sof(H6A)=Sof(C7A)=Sof(H7A)=Sof(C8A)=Sof(H8A)=Sof(C9A)=Sof(C10A)=Sof(C11A)=
 Sof(H11A)=Sof(C12A)=Sof(H12A)=Sof(C13A)=Sof(H13A)=Sof(C14A)=Sof(C15A)=
 Sof(H15A)=Sof(C16A)=Sof(H16A)=Sof(C17A)=Sof(H17A)=Sof(C18A)=Sof(H18A)=
 Sof(C19A)=FVAR(1)
6.a Ternary CH refined with riding coordinates:
 C20(H20), C32(H32), C26(H26), C50(H50), C38(H38), C44(H44)
6.b Secondary CH2 refined with riding coordinates:
 C25(H25A,H25B), C33(H33A,H33B), C55(H55A,H55B), C37(H37A,H37B), C27(H27A,
 H27B), C52(H52A,H52B), C36(H36A,H36B), C34(H34A,H34B), C53(H53A,H53B),
 C54(H54A,H54B), C21(H21A,H21B), C35(H35A,H35B), C51(H51A,H51B), C29(H29A,H29B),
  C24(H24A,H24B), C28(H28A,H28B), C31(H31A,H31B), C23(H23A,H23B), C30(H30A,
 H30B), C22(H22A,H22B), C47(H47A,H47B), C49(H49A,H49B), C48(H48A,H48B),
 C45(H45A,H45B), C43(H43A,H43B), C42(H42A,H42B), C41(H41A,H41B), C46(H46A,H46B),
  C39(H39A,H39B), C40(H40A,H40B)
6.c Aromatic/amide H refined with riding coordinates:
 C2A(H2A), C5A(H5A), C6A(H6A), C7A(H7A), C8A(H8A), C11A(H11A), C12A(H12A),
 C13A(H13A), C15A(H15A), C16A(H16A), C17A(H17A), C18A(H18A), C2B(H2B), C5B(H5B),
  C6B(H6B), C7B(H7B), C8B(H8B), C11B(H11B), C12B(H12B), C13B(H13B), C15B(H15B),
 C16B(H16B), C17B(H17B), C18B(H18B)
;
_olex2_exptl_crystal_mounting_method 'mounted on a nylon loop'

loop_
_space_group_symop_operation_xyz
'x, y, z'
'-y, x-y, z'
'-x+y, -x, z'
'x+2/3, y+1/3, z+1/3'
'-y+2/3, x-y+1/3, z+1/3'
'-x+y+2/3, -x+1/3, z+1/3'
'x+1/3, y+2/3, z+2/3'
'-y+1/3, x-y+2/3, z+2/3'
'-x+y+1/3, -x+2/3, z+2/3'
'-x, -y, -z'
'y, -x+y, -z'
'x-y, x, -z'
'-x+2/3, -y+1/3, -z+1/3'
'y+2/3, -x+y+1/3, -z+1/3'
'x-y+2/3, x+1/3, -z+1/3'
'-x+1/3, -y+2/3, -z+2/3'
'y+1/3, -x+y+2/3, -z+2/3'
'x-y+1/3, x+2/3, -z+2/3'

loop_
_atom_site_label
_atom_site_type_symbol
_atom_site_fract_x
_atom_site_fract_y
_atom_site_fract_z
_atom_site_U_iso_or_equiv
_atom_site_adp_type
_atom_site_occupancy
_atom_site_site_symmetry_order
_atom_site_calc_flag
_atom_site_refinement_flags_posn
_atom_site_refinement_flags_occupancy
_atom_site_disorder_assembly
_atom_site_disorder_group
Ru1 Ru 0.44921(2) 0.09910(2) 0.59612(5) 0.0518(2) Uani 1 1 d . . . .
P1 P 0.39909(6) 0.09896(6) 0.54463(14) 0.0488(5) Uani 1 1 d . . . .
Cl1 Cl 0.41574(6) 0.04999(6) 0.69014(14) 0.0569(6) Uani 1 1 d . . . .
P2 P 0.49323(6) 0.08484(7) 0.60128(17) 0.0574(6) Uani 1 1 d . . . .
Cl2 Cl 0.47745(7) 0.13657(7) 0.46705(19) 0.0718(7) Uani 1 1 d . . . .
C20 C 0.4067(2) 0.1394(2) 0.4940(6) 0.054(2) Uani 1 1 d . . . .
H20 H 0.4225 0.1440 0.4396 0.065 Uiso 1 1 calc R . . .
C25 C 0.4252(3) 0.1691(2) 0.5613(7) 0.064(2) Uani 1 1 d . . . .
H25A H 0.4453 0.1695 0.5872 0.077 Uiso 1 1 calc R . . .
H25B H 0.4104 0.1669 0.6154 0.077 Uiso 1 1 calc R . . .
C32 C 0.3798(2) 0.0696(2) 0.4429(6) 0.051(2) Uani 1 1 d . . . .
H32 H 0.3575 0.0679 0.4308 0.061 Uiso 1 1 calc R . . .
C33 C 0.3728(2) 0.0348(2) 0.4687(6) 0.052(2) Uani 1 1 d . . . .
H33A H 0.3594 0.0274 0.5280 0.063 Uiso 1 1 calc R . . .
H33B H 0.3943 0.0354 0.4810 0.063 Uiso 1 1 calc R . . .
C26 C 0.3645(2) 0.0828(2) 0.6332(6) 0.055(2) Uani 1 1 d . . . .
H26 H 0.3652 0.0640 0.6668 0.066 Uiso 1 1 calc R . . .
C55 C 0.4701(2) 0.0532(3) 0.4257(6) 0.061(2) Uani 1 1 d . . . .
H55A H 0.4509 0.0571 0.4320 0.073 Uiso 1 1 calc R . . .
H55B H 0.4891 0.0737 0.3979 0.073 Uiso 1 1 calc R . . .
C50 C 0.4801(2) 0.0471(2) 0.5244(6) 0.054(2) Uani 1 1 d . . . .
H50 H 0.5003 0.0448 0.5153 0.065 Uiso 1 1 calc R . . .
C37 C 0.3997(3) 0.0812(2) 0.3484(6) 0.057(2) Uani 1 1 d . . . .
H37A H 0.4034 0.1036 0.3307 0.069 Uiso 1 1 calc R . . .
H37B H 0.4218 0.0828 0.3563 0.069 Uiso 1 1 calc R . . .
C27 C 0.3283(3) 0.0678(3) 0.5951(7) 0.070(3) Uani 1 1 d . . . .
H27A H 0.3257 0.0859 0.5655 0.084 Uiso 1 1 calc R . . .
H27B H 0.3244 0.0511 0.5451 0.084 Uiso 1 1 calc R . . .
C52 C 0.4451(3) -0.0146(3) 0.4996(7) 0.065(2) Uani 1 1 d . . . .
H52A H 0.4271 -0.0357 0.5276 0.078 Uiso 1 1 calc R . . .
H52B H 0.4653 -0.0168 0.4923 0.078 Uiso 1 1 calc R . . .
C36 C 0.3799(3) 0.0561(3) 0.2701(6) 0.063(2) Uani 1 1 d . . . .
H36A H 0.3584 0.0556 0.2602 0.075 Uiso 1 1 calc R . . .
H36B H 0.3927 0.0634 0.2098 0.075 Uiso 1 1 calc R . . .
C34 C 0.3537(2) 0.0092(2) 0.3887(6) 0.059(2) Uani 1 1 d . . . .
H34A H 0.3511 -0.0129 0.4060 0.071 Uiso 1 1 calc R . . .
H34B H 0.3310 0.0064 0.3814 0.071 Uiso 1 1 calc R . . .
C53 C 0.4340(2) -0.0091(3) 0.4016(6) 0.061(2) Uani 1 1 d . . . .
H53A H 0.4303 -0.0277 0.3584 0.073 Uiso 1 1 calc R . . .
H53B H 0.4125 -0.0092 0.4078 0.073 Uiso 1 1 calc R . . .
C54 C 0.4607(3) 0.0242(3) 0.3595(7) 0.070(3) Uani 1 1 d . . . .
H54A H 0.4809 0.0228 0.3446 0.084 Uiso 1 1 calc R . . .
H54B H 0.4522 0.0283 0.2991 0.084 Uiso 1 1 calc R . . .
C21 C 0.3758(3) 0.1389(2) 0.4498(8) 0.071(3) Uani 1 1 d . . . .
H21A H 0.3643 0.1198 0.4052 0.085 Uiso 1 1 calc R . . .
H21B H 0.3598 0.1366 0.5003 0.085 Uiso 1 1 calc R . . .
C35 C 0.3729(3) 0.0213(3) 0.2942(6) 0.064(2) Uani 1 1 d . . . .
H35A H 0.3944 0.0213 0.2993 0.077 Uiso 1 1 calc R . . .
H35B H 0.3596 0.0057 0.2425 0.077 Uiso 1 1 calc R . . .
C51 C 0.4528(3) 0.0141(2) 0.5654(6) 0.063(2) Uani 1 1 d . . . .
H51A H 0.4603 0.0102 0.6278 0.075 Uiso 1 1 calc R . . .
H51B H 0.4322 0.0154 0.5760 0.075 Uiso 1 1 calc R . . .
C29 C 0.3104(3) 0.0778(3) 0.7562(8) 0.091(4) Uani 1 1 d . . . .
H29A H 0.3068 0.0960 0.7325 0.109 Uiso 1 1 calc R . . .
H29B H 0.2949 0.0668 0.8102 0.109 Uiso 1 1 calc R . . .
C24 C 0.4355(3) 0.2019(3) 0.5082(7) 0.074(3) Uani 1 1 d . . . .
H24A H 0.4526 0.2054 0.4598 0.089 Uiso 1 1 calc R . . .
H24B H 0.4459 0.2208 0.5539 0.089 Uiso 1 1 calc R . . .
C28 C 0.3020(3) 0.0511(3) 0.6732(7) 0.075(3) Uani 1 1 d . . . .
H28A H 0.3025 0.0313 0.6983 0.091 Uiso 1 1 calc R . . .
H28B H 0.2794 0.0436 0.6473 0.091 Uiso 1 1 calc R . . .
C31 C 0.3703(3) 0.1088(3) 0.7109(6) 0.083(3) Uani 1 1 d . . . .
H31A H 0.3933 0.1184 0.7370 0.099 Uiso 1 1 calc R . . .
H31B H 0.3680 0.1274 0.6830 0.099 Uiso 1 1 calc R . . .
C23 C 0.4060(3) 0.2021(3) 0.4590(8) 0.077(3) Uani 1 1 d . . . .
H23A H 0.3904 0.2022 0.5075 0.093 Uiso 1 1 calc R . . .
H23B H 0.4143 0.2226 0.4197 0.093 Uiso 1 1 calc R . . .
C30 C 0.3449(4) 0.0922(3) 0.7895(8) 0.103(4) Uani 1 1 d . . . .
H30A H 0.3479 0.0742 0.8182 0.124 Uiso 1 1 calc R . . .
H30B H 0.3491 0.1089 0.8398 0.124 Uiso 1 1 calc R . . .
C22 C 0.3880(3) 0.1716(3) 0.3971(8) 0.081(3) Uani 1 1 d . . . .
H22A H 0.4033 0.1730 0.3454 0.098 Uiso 1 1 calc R . . .
H22B H 0.3685 0.1716 0.3672 0.098 Uiso 1 1 calc R . . .
C38 C 0.5337(3) 0.1167(3) 0.5486(8) 0.076(3) Uani 1 1 d . . . .
H38 H 0.5272 0.1246 0.4902 0.092 Uiso 1 1 calc R . . .
C44 C 0.4997(3) 0.0706(3) 0.7196(7) 0.070(3) Uani 1 1 d . . . .
H44 H 0.4772 0.0517 0.7384 0.084 Uiso 1 1 calc R . . .
C1A C 0.4588(4) 0.1279(4) 0.7058(11) 0.073(3) Uani 0.442(5) 1 d D P A 1
C2A C 0.4873(4) 0.1609(4) 0.6959(11) 0.091(4) Uani 0.442(5) 1 d D P A 1
H2A H 0.5011 0.1694 0.6410 0.109 Uiso 0.442(5) 1 calc R P A 1
C3A C 0.4914(4) 0.1787(3) 0.7819(11) 0.090(4) Uani 0.442(5) 1 d D P A 1
C4A C 0.4662(4) 0.1578(4) 0.8461(10) 0.090(4) Uani 0.442(5) 1 d D P A 1
C5A C 0.4573(5) 0.1613(5) 0.9406(11) 0.102(4) Uani 0.442(5) 1 d D P A 1
H5A H 0.4698 0.1817 0.9747 0.123 Uiso 0.442(5) 1 calc R P A 1
C6A C 0.4306(5) 0.1346(5) 0.9804(12) 0.106(4) Uani 0.442(5) 1 d D P A 1
H6A H 0.4250 0.1371 1.0438 0.128 Uiso 0.442(5) 1 calc R P A 1
C7A C 0.4104(5) 0.1035(5) 0.9362(12) 0.109(5) Uani 0.442(5) 1 d D P A 1
H7A H 0.3921 0.0863 0.9703 0.131 Uiso 0.442(5) 1 calc R P A 1
C8A C 0.4166(4) 0.0975(4) 0.8444(12) 0.095(4) Uani 0.442(5) 1 d D P A 1
H8A H 0.4033 0.0767 0.8130 0.114 Uiso 0.442(5) 1 calc R P A 1
C9A C 0.4452(4) 0.1256(3) 0.8001(10) 0.073(3) Uani 0.442(5) 1 d D P A 1
C10A C 0.5146(3) 0.2114(4) 0.8265(9) 0.113(4) Uani 0.442(5) 1 d D P A 1
C11A C 0.5152(4) 0.2397(4) 0.7891(11) 0.107(5) Uani 0.442(5) 1 d D P A 1
H11A H 0.5009 0.2375 0.7374 0.128 Uiso 0.442(5) 1 calc R P A 1
C12A C 0.5366(5) 0.2713(4) 0.8275(14) 0.128(6) Uani 0.442(5) 1 d D P A 1
H12A H 0.5370 0.2905 0.8015 0.154 Uiso 0.442(5) 1 calc R P A 1
C13A C 0.5574(5) 0.2748(4) 0.9032(13) 0.131(6) Uani 0.442(5) 1 d D P A 1
H13A H 0.5719 0.2965 0.9290 0.158 Uiso 0.442(5) 1 calc R P A 1
C14A C 0.5571(4) 0.2467(4) 0.9419(11) 0.132(6) Uani 0.442(5) 1 d D P A 1
C15A C 0.5791(5) 0.2523(6) 1.0185(13) 0.118(5) Uani 0.442(5) 1 d D P A 1
H15A H 0.5935 0.2742 1.0430 0.141 Uiso 0.442(5) 1 calc R P A 1
C16A C 0.5784(6) 0.2240(6) 1.0562(15) 0.139(6) Uani 0.442(5) 1 d D P A 1
H16A H 0.5926 0.2262 1.1084 0.167 Uiso 0.442(5) 1 calc R P A 1
C17A C 0.5573(6) 0.1925(6) 1.0180(15) 0.156(6) Uani 0.442(5) 1 d D P A 1
H17A H 0.5576 0.1736 1.0445 0.188 Uiso 0.442(5) 1 calc R P A 1
C18A C 0.5358(5) 0.1874(5) 0.9423(14) 0.147(6) Uani 0.442(5) 1 d D P A 1
H18A H 0.5215 0.1655 0.9180 0.177 Uiso 0.442(5) 1 calc R P A 1
C19A C 0.5355(4) 0.2151(4) 0.9027(10) 0.123(5) Uani 0.442(5) 1 d D P A 1
C1B C 0.4644(4) 0.1302(4) 0.6987(10) 0.073(3) Uani 0.558(5) 1 d D P A 2
C2B C 0.4522(3) 0.1170(3) 0.7940(11) 0.091(4) Uani 0.558(5) 1 d D P A 2
H2B H 0.4364 0.0943 0.8085 0.109 Uiso 0.558(5) 1 calc R P A 2
C3B C 0.4674(4) 0.1433(3) 0.8611(7) 0.090(4) Uani 0.558(5) 1 d D P A 2
C4B C 0.4890(3) 0.1728(3) 0.8103(9) 0.090(4) Uani 0.558(5) 1 d D P A 2
C5B C 0.5105(4) 0.2064(4) 0.8377(11) 0.102(4) Uani 0.558(5) 1 d D P A 2
H5B H 0.5125 0.2130 0.9026 0.123 Uiso 0.558(5) 1 calc R P A 2
C6B C 0.5283(4) 0.2290(4) 0.7680(11) 0.106(4) Uani 0.558(5) 1 d D P A 2
H6B H 0.5429 0.2515 0.7870 0.128 Uiso 0.558(5) 1 calc R P A 2
C7B C 0.5268(4) 0.2216(4) 0.6704(11) 0.109(5) Uani 0.558(5) 1 d D P A 2
H7B H 0.5401 0.2391 0.6270 0.131 Uiso 0.558(5) 1 calc R P A 2
C8B C 0.5064(4) 0.1895(4) 0.6357(9) 0.095(4) Uani 0.558(5) 1 d D P A 2
H8B H 0.5048 0.1839 0.5700 0.114 Uiso 0.558(5) 1 calc R P A 2
C9B C 0.4879(3) 0.1653(3) 0.7095(9) 0.073(3) Uani 0.558(5) 1 d D P A 2
C10B C 0.4643(4) 0.1391(2) 0.9665(8) 0.113(4) Uani 0.558(5) 1 d D P A 2
C11B C 0.4312(4) 0.1245(3) 0.9992(10) 0.107(5) Uani 0.558(5) 1 d D P A 2
H11B H 0.4133 0.1183 0.9556 0.128 Uiso 0.558(5) 1 calc R P A 2
C12B C 0.4250(4) 0.1194(4) 1.0965(11) 0.128(6) Uani 0.558(5) 1 d D P A 2
H12B H 0.4025 0.1095 1.1186 0.154 Uiso 0.558(5) 1 calc R P A 2
C13B C 0.4504(4) 0.1282(4) 1.1620(11) 0.131(6) Uani 0.558(5) 1 d D P A 2
H13B H 0.4453 0.1250 1.2282 0.158 Uiso 0.558(5) 1 calc R P A 2
C14B C 0.4831(4) 0.1415(3) 1.1312(9) 0.132(6) Uani 0.558(5) 1 d D P A 2
C15B C 0.5061(5) 0.1497(4) 1.2068(12) 0.118(5) Uani 0.558(5) 1 d D P A 2
H15B H 0.4990 0.1454 1.2714 0.141 Uiso 0.558(5) 1 calc R P A 2
C16B C 0.5397(4) 0.1645(4) 1.1811(15) 0.139(6) Uani 0.558(5) 1 d D P A 2
H16B H 0.5568 0.1706 1.2274 0.167 Uiso 0.558(5) 1 calc R P A 2
C17B C 0.5470(4) 0.1701(5) 1.0828(16) 0.156(6) Uani 0.558(5) 1 d D P A 2
H17B H 0.5699 0.1800 1.0647 0.188 Uiso 0.558(5) 1 calc R P A 2
C18B C 0.5236(4) 0.1621(4) 1.0101(13) 0.147(6) Uani 0.558(5) 1 d D P A 2
H18B H 0.5308 0.1666 0.9456 0.177 Uiso 0.558(5) 1 calc R P A 2
C19B C 0.4898(4) 0.1477(3) 1.0325(9) 0.123(5) Uani 0.558(5) 1 d D P A 2
C47 C 0.5297(3) 0.0642(4) 0.8976(8) 0.091(3) Uani 1 1 d . . . .
H47A H 0.5536 0.0816 0.8910 0.109 Uiso 1 1 calc R . . .
H47B H 0.5267 0.0529 0.9598 0.109 Uiso 1 1 calc R . . .
C49 C 0.5226(3) 0.0562(4) 0.7221(8) 0.091(3) Uani 1 1 d . . . .
H49A H 0.5460 0.0743 0.7114 0.109 Uiso 1 1 calc R . . .
H49B H 0.5165 0.0394 0.6707 0.109 Uiso 1 1 calc R . . .
C48 C 0.5198(4) 0.0397(4) 0.8193(8) 0.101(4) Uani 1 1 d . . . .
H48A H 0.4964 0.0214 0.8293 0.121 Uiso 1 1 calc R . . .
H48B H 0.5344 0.0296 0.8199 0.121 Uiso 1 1 calc R . . .
C45 C 0.5098(4) 0.0964(3) 0.7997(8) 0.098(4) Uani 1 1 d . . . .
H45A H 0.5329 0.1151 0.7887 0.118 Uiso 1 1 calc R . . .
H45B H 0.4945 0.1057 0.8005 0.118 Uiso 1 1 calc R . . .
C43 C 0.5571(3) 0.1051(3) 0.5122(10) 0.097(4) Uani 1 1 d . . . .
H43A H 0.5448 0.0857 0.4690 0.117 Uiso 1 1 calc R . . .
H43B H 0.5659 0.0980 0.5663 0.117 Uiso 1 1 calc R . . .
C42 C 0.5865(3) 0.1341(4) 0.4580(11) 0.116(5) Uani 1 1 d . . . .
H42A H 0.6023 0.1267 0.4380 0.139 Uiso 1 1 calc R . . .
H42B H 0.5776 0.1389 0.3995 0.139 Uiso 1 1 calc R . . .
C41 C 0.6051(3) 0.1655(4) 0.5131(13) 0.117(5) Uani 1 1 d . . . .
H41A H 0.6221 0.1835 0.4721 0.140 Uiso 1 1 calc R . . .
H41B H 0.6168 0.1621 0.5675 0.140 Uiso 1 1 calc R . . .
C46 C 0.5080(4) 0.0800(4) 0.8931(8) 0.101(4) Uani 1 1 d . . . .
H46A H 0.4845 0.0625 0.9053 0.122 Uiso 1 1 calc R . . .
H46B H 0.5149 0.0969 0.9444 0.122 Uiso 1 1 calc R . . .
C39 C 0.5532(3) 0.1474(3) 0.6057(11) 0.110(4) Uani 1 1 d . . . .
H39A H 0.5632 0.1422 0.6611 0.131 Uiso 1 1 calc R . . .
H39B H 0.5380 0.1551 0.6303 0.131 Uiso 1 1 calc R . . .
C40 C 0.5808(4) 0.1752(4) 0.5481(14) 0.131(5) Uani 1 1 d . . . .
H40A H 0.5708 0.1805 0.4931 0.157 Uiso 1 1 calc R . . .
H40B H 0.5927 0.1955 0.5880 0.157 Uiso 1 1 calc R . . .

loop_
_atom_site_aniso_label
_atom_site_aniso_U_11
_atom_site_aniso_U_22
_atom_site_aniso_U_33
_atom_site_aniso_U_23
_atom_site_aniso_U_13
_atom_site_aniso_U_12
Ru1 0.0608(5) 0.0587(4) 0.0386(3) -0.0090(3) -0.0066(3) 0.0319(4)
P1 0.0626(14) 0.0540(13) 0.0340(10) -0.0045(9) -0.0019(9) 0.0323(12)
Cl1 0.0629(14) 0.0728(15) 0.0394(10) 0.0013(10) -0.0017(9) 0.0373(12)
P2 0.0564(14) 0.0698(16) 0.0486(13) -0.0109(11) -0.0078(11) 0.0336(13)
Cl2 0.0673(16) 0.0692(16) 0.0741(16) 0.0152(13) 0.0092(12) 0.0306(13)
C20 0.070(6) 0.056(5) 0.039(4) -0.002(4) 0.004(4) 0.033(5)
C25 0.090(7) 0.052(5) 0.049(5) 0.001(4) 0.000(5) 0.034(5)
C32 0.064(5) 0.061(5) 0.035(4) -0.011(4) -0.011(4) 0.036(4)
C33 0.061(5) 0.061(5) 0.043(4) -0.011(4) -0.007(4) 0.037(4)
C26 0.077(6) 0.064(5) 0.036(4) 0.001(4) 0.007(4) 0.044(5)
C55 0.052(5) 0.075(6) 0.047(5) -0.003(4) -0.002(4) 0.025(5)
C50 0.058(5) 0.069(6) 0.045(4) -0.013(4) -0.006(4) 0.040(5)
C37 0.078(6) 0.068(6) 0.034(4) -0.003(4) -0.004(4) 0.042(5)
C27 0.077(6) 0.101(7) 0.048(5) 0.001(5) 0.008(5) 0.057(6)
C52 0.074(6) 0.070(6) 0.059(5) -0.011(5) -0.015(5) 0.042(5)
C36 0.086(6) 0.078(6) 0.034(4) -0.014(4) -0.006(4) 0.048(5)
C34 0.068(6) 0.069(6) 0.048(5) -0.013(4) -0.013(4) 0.040(5)
C53 0.062(6) 0.072(6) 0.052(5) -0.013(4) -0.009(4) 0.037(5)
C54 0.063(6) 0.086(7) 0.048(5) -0.012(5) -0.001(4) 0.029(5)
C21 0.093(7) 0.054(5) 0.072(6) 0.000(5) -0.016(5) 0.043(5)
C35 0.081(6) 0.078(6) 0.048(5) -0.020(4) -0.013(5) 0.050(5)
C51 0.075(6) 0.070(6) 0.047(5) -0.007(4) -0.009(4) 0.039(5)
C29 0.123(9) 0.083(7) 0.062(6) 0.015(5) 0.049(6) 0.048(7)
C24 0.099(7) 0.055(6) 0.059(6) 0.008(5) 0.000(5) 0.031(5)
C28 0.091(7) 0.092(7) 0.059(6) 0.011(5) 0.017(5) 0.058(6)
C31 0.117(8) 0.074(6) 0.034(4) -0.005(4) 0.022(5) 0.030(6)
C23 0.098(8) 0.060(6) 0.075(6) 0.015(5) 0.000(6) 0.040(6)
C30 0.123(9) 0.095(8) 0.046(6) -0.007(5) 0.032(6) 0.021(7)
C22 0.110(8) 0.065(6) 0.070(6) 0.005(5) -0.024(6) 0.044(6)
C38 0.055(6) 0.089(7) 0.077(7) -0.012(6) -0.011(5) 0.031(5)
C44 0.086(7) 0.093(7) 0.049(5) -0.019(5) -0.018(5) 0.059(6)
C1A 0.092(6) 0.073(5) 0.063(5) -0.023(4) -0.019(5) 0.047(5)
C2A 0.103(6) 0.087(6) 0.069(6) -0.019(5) -0.015(5) 0.037(5)
C3A 0.107(6) 0.088(6) 0.068(6) -0.026(5) -0.011(5) 0.042(5)
C4A 0.104(6) 0.091(6) 0.069(6) -0.024(5) -0.012(5) 0.045(5)
C5A 0.122(7) 0.106(7) 0.076(6) -0.030(6) -0.016(6) 0.054(6)
C6A 0.136(8) 0.107(8) 0.075(7) -0.025(6) -0.015(7) 0.060(7)
C7A 0.139(9) 0.108(8) 0.078(8) -0.011(7) -0.005(8) 0.058(8)
C8A 0.117(8) 0.097(8) 0.070(7) -0.019(6) -0.009(7) 0.053(7)
C9A 0.093(6) 0.076(6) 0.065(5) -0.027(5) -0.018(5) 0.054(5)
C10A 0.129(7) 0.111(7) 0.080(6) -0.030(6) -0.009(6) 0.045(6)
C11A 0.133(8) 0.109(8) 0.078(7) -0.017(6) -0.009(7) 0.060(7)
C12A 0.153(11) 0.124(10) 0.086(9) -0.009(9) -0.015(9) 0.053(9)
C13A 0.151(11) 0.130(11) 0.070(9) -0.012(8) -0.029(9) 0.038(10)
C14A 0.132(9) 0.147(9) 0.084(8) -0.040(8) -0.029(8) 0.046(9)
C15A 0.134(10) 0.123(10) 0.126(10) -0.033(9) -0.021(9) 0.086(9)
C16A 0.128(10) 0.134(11) 0.178(12) -0.047(10) -0.020(10) 0.082(9)
C17A 0.138(9) 0.153(10) 0.157(10) -0.020(9) -0.039(9) 0.057(9)
C18A 0.141(9) 0.147(10) 0.129(9) -0.028(9) -0.030(9) 0.054(9)
C19A 0.130(8) 0.129(8) 0.093(8) -0.035(7) -0.027(7) 0.051(8)
C1B 0.092(6) 0.073(5) 0.063(5) -0.023(4) -0.019(5) 0.047(5)
C2B 0.103(6) 0.087(6) 0.069(6) -0.019(5) -0.015(5) 0.037(5)
C3B 0.107(6) 0.088(6) 0.068(6) -0.026(5) -0.011(5) 0.042(5)
C4B 0.104(6) 0.091(6) 0.069(6) -0.024(5) -0.012(5) 0.045(5)
C5B 0.122(7) 0.106(7) 0.076(6) -0.030(6) -0.016(6) 0.054(6)
C6B 0.136(8) 0.107(8) 0.075(7) -0.025(6) -0.015(7) 0.060(7)
C7B 0.139(9) 0.108(8) 0.078(8) -0.011(7) -0.005(8) 0.058(8)
C8B 0.117(8) 0.097(8) 0.070(7) -0.019(6) -0.009(7) 0.053(7)
C9B 0.093(6) 0.076(6) 0.065(5) -0.027(5) -0.018(5) 0.054(5)
C10B 0.129(7) 0.111(7) 0.080(6) -0.030(6) -0.009(6) 0.045(6)
C11B 0.133(8) 0.109(8) 0.078(7) -0.017(6) -0.009(7) 0.060(7)
C12B 0.153(11) 0.124(10) 0.086(9) -0.009(9) -0.015(9) 0.053(9)
C13B 0.151(11) 0.130(11) 0.070(9) -0.012(8) -0.029(9) 0.038(10)
C14B 0.132(9) 0.147(9) 0.084(8) -0.040(8) -0.029(8) 0.046(9)
C15B 0.134(10) 0.123(10) 0.126(10) -0.033(9) -0.021(9) 0.086(9)
C16B 0.128(10) 0.134(11) 0.178(12) -0.047(10) -0.020(10) 0.082(9)
C17B 0.138(9) 0.153(10) 0.157(10) -0.020(9) -0.039(9) 0.057(9)
C18B 0.141(9) 0.147(10) 0.129(9) -0.028(9) -0.030(9) 0.054(9)
C19B 0.130(8) 0.129(8) 0.093(8) -0.035(7) -0.027(7) 0.051(8)
C47 0.098(8) 0.135(9) 0.056(6) -0.005(6) -0.022(6) 0.070(7)
C49 0.101(8) 0.127(9) 0.070(6) -0.019(6) -0.026(6) 0.076(7)
C48 0.113(8) 0.141(10) 0.071(7) -0.003(7) -0.026(6) 0.081(8)
C45 0.133(9) 0.119(9) 0.059(6) -0.031(6) -0.039(6) 0.076(7)
C43 0.068(7) 0.100(8) 0.106(8) -0.023(7) 0.013(6) 0.028(6)
C42 0.066(7) 0.127(10) 0.123(10) -0.009(8) 0.017(7) 0.024(7)
C41 0.062(7) 0.111(9) 0.160(11) 0.007(9) 0.016(8) 0.030(7)
C46 0.127(9) 0.139(10) 0.057(6) -0.025(6) -0.029(6) 0.081(8)
C39 0.066(7) 0.091(8) 0.158(11) -0.030(8) 0.010(7) 0.029(6)
C40 0.077(8) 0.098(9) 0.197(12) 0.004(9) 0.021(9) 0.028(7)

loop_
_atom_type_symbol
_atom_type_description
_atom_type_scat_dispersion_real
_atom_type_scat_dispersion_imag
_atom_type_scat_source
C C 0.0181 0.0091 'International Tables Vol C Tables 4.2.6.8 and 6.1.1.4'
H H 0.0000 0.0000 'International Tables Vol C Tables 4.2.6.8 and 6.1.1.4'
P P 0.2955 0.4335 'International Tables Vol C Tables 4.2.6.8 and 6.1.1.4'
Cl Cl 0.3639 0.7018 'International Tables Vol C Tables 4.2.6.8 and 6.1.1.4'
Ru Ru 0.0552 3.2960 'International Tables Vol C Tables 4.2.6.8 and 6.1.1.4'
O O 0.0492 0.0322 'International Tables Vol C Tables 4.2.6.8 and 6.1.1.4'

loop_
_exptl_crystal_face_index_h
_exptl_crystal_face_index_k
_exptl_crystal_face_index_l
_exptl_crystal_face_perp_dist
_exptl_oxdiff_crystal_face_indexfrac_h
_exptl_oxdiff_crystal_face_indexfrac_k
_exptl_oxdiff_crystal_face_indexfrac_l
_exptl_oxdiff_crystal_face_x
_exptl_oxdiff_crystal_face_y
_exptl_oxdiff_crystal_face_z
-22 29 -1 0.0271 -22.0055 29.0054 -1.0061 -0.1503 -0.4470 -0.9030
22 -29 1 0.0271 22.0055 -29.0054 1.0061 0.1503 0.4470 0.9030
-18 25 -5 0.0909 -18.0151 25.0187 -5.0041 -0.2855 -0.7760 -0.6027
3 -8 9 0.1935 3.0229 -8.0305 8.9993 0.3345 0.9591 -0.1343
20 9 1 0.0197 20.0117 8.9846 0.9977 0.9406 -0.3370 0.0041
-20 -9 -1 0.0197 -20.0117 -8.9846 -0.9977 -0.9406 0.3370 -0.0041
-16 -13 -2 0.0183 -16.0135 -12.9818 -1.9966 -0.9386 0.2830 0.1776
24 -24 -3 0.0795 23.9968 -23.9938 -2.9939 0.1495 -0.0495 0.9712
21 -29 0 0.0140 21.0026 -29.0014 0.0064 0.0699 0.3673 0.9300
-20 29 0 0.0286 -20.0022 29.0010 -0.0064 -0.0354 -0.3791 -0.9175
-21 24 5 0.1129 -20.9905 23.9854 4.9934 0.0458 0.1971 -1.0127

loop_
_geom_angle_atom_site_label_1
_geom_angle_atom_site_label_2
_geom_angle_atom_site_label_3
_geom_angle
P1 Ru1 P2 159.30(8)
Cl1 Ru1 P1 89.95(8)
Cl1 Ru1 P2 87.60(9)
Cl2 Ru1 P1 87.11(9)
Cl2 Ru1 Cl1 163.73(9)
Cl2 Ru1 P2 89.51(9)
C1A Ru1 P1 97.5(6)
C1A Ru1 Cl1 91.6(5)
C1A Ru1 P2 103.1(6)
C1A Ru1 Cl2 104.7(5)
C1B Ru1 P1 102.7(5)
C1B Ru1 Cl1 96.6(5)
C1B Ru1 P2 98.0(5)
C1B Ru1 Cl2 99.7(5)
C20 P1 Ru1 114.2(3)
C20 P1 C32 102.5(4)
C20 P1 C26 110.6(4)
C32 P1 Ru1 110.0(3)
C26 P1 Ru1 115.3(3)
C26 P1 C32 102.7(4)
C50 P2 Ru1 107.9(3)
C38 P2 Ru1 114.8(4)
C38 P2 C50 103.7(5)
C38 P2 C44 111.1(5)
C44 P2 Ru1 115.1(3)
C44 P2 C50 102.8(4)
P1 C20 H20 105.2
C25 C20 P1 114.0(6)
C25 C20 H20 105.2
C25 C20 C21 110.9(8)
C21 C20 P1 115.4(7)
C21 C20 H20 105.2
C20 C25 H25A 109.6
C20 C25 H25B 109.6
C20 C25 C24 110.1(8)
H25A C25 H25B 108.2
C24 C25 H25A 109.6
C24 C25 H25B 109.6
P1 C32 H32 106.7
C33 C32 P1 111.0(6)
C33 C32 H32 106.7
C33 C32 C37 110.2(7)
C37 C32 P1 115.0(6)
C37 C32 H32 106.7
C32 C33 H33A 109.2
C32 C33 H33B 109.2
C32 C33 C34 111.9(7)
H33A C33 H33B 107.9
C34 C33 H33A 109.2
C34 C33 H33B 109.2
P1 C26 H26 105.7
C27 C26 P1 117.7(6)
C27 C26 H26 105.7
C31 C26 P1 112.5(7)
C31 C26 H26 105.7
C31 C26 C27 108.6(8)
H55A C55 H55B 107.9
C50 C55 H55A 109.2
C50 C55 H55B 109.2
C54 C55 H55A 109.2
C54 C55 H55B 109.2
C54 C55 C50 112.2(9)
P2 C50 H50 106.7
C55 C50 P2 110.0(7)
C55 C50 H50 106.7
C51 C50 P2 115.6(6)
C51 C50 C55 110.7(8)
C51 C50 H50 106.7
C32 C37 H37A 109.8
C32 C37 H37B 109.8
H37A C37 H37B 108.3
C36 C37 C32 109.4(8)
C36 C37 H37A 109.8
C36 C37 H37B 109.8
C26 C27 H27A 109.1
C26 C27 H27B 109.1
H27A C27 H27B 107.8
C28 C27 C26 112.5(8)
C28 C27 H27A 109.1
C28 C27 H27B 109.1
H52A C52 H52B 108.0
C53 C52 H52A 109.4
C53 C52 H52B 109.4
C51 C52 H52A 109.4
C51 C52 H52B 109.4
C51 C52 C53 111.1(8)
C37 C36 H36A 109.2
C37 C36 H36B 109.2
H36A C36 H36B 107.9
C35 C36 C37 112.0(8)
C35 C36 H36A 109.2
C35 C36 H36B 109.2
C33 C34 H34A 109.6
C33 C34 H34B 109.6
H34A C34 H34B 108.1
C35 C34 C33 110.1(8)
C35 C34 H34A 109.6
C35 C34 H34B 109.6
C52 C53 H53A 109.6
C52 C53 H53B 109.6
H53A C53 H53B 108.1
C54 C53 C52 110.1(8)
C54 C53 H53A 109.6
C54 C53 H53B 109.6
C55 C54 C53 112.6(8)
C55 C54 H54A 109.1
C55 C54 H54B 109.1
C53 C54 H54A 109.1
C53 C54 H54B 109.1
H54A C54 H54B 107.8
C20 C21 H21A 110.2
C20 C21 H21B 110.2
H21A C21 H21B 108.5
C22 C21 C20 107.5(9)
C22 C21 H21A 110.2
C22 C21 H21B 110.2
C36 C35 C34 111.0(8)
C36 C35 H35A 109.4
C36 C35 H35B 109.4
C34 C35 H35A 109.4
C34 C35 H35B 109.4
H35A C35 H35B 108.0
C50 C51 H51A 109.4
C50 C51 H51B 109.4
C52 C51 C50 111.1(8)
C52 C51 H51A 109.4
C52 C51 H51B 109.4
H51A C51 H51B 108.0
H29A C29 H29B 107.9
C28 C29 H29A 109.2
C28 C29 H29B 109.2
C30 C29 H29A 109.2
C30 C29 H29B 109.2
C30 C29 C28 111.9(10)
C25 C24 H24A 109.0
C25 C24 H24B 109.0
C25 C24 C23 112.7(9)
H24A C24 H24B 107.8
C23 C24 H24A 109.0
C23 C24 H24B 109.0
C27 C28 C29 108.1(9)
C27 C28 H28A 110.1
C27 C28 H28B 110.1
C29 C28 H28A 110.1
C29 C28 H28B 110.1
H28A C28 H28B 108.4
C26 C31 H31A 109.8
C26 C31 H31B 109.8
H31A C31 H31B 108.2
C30 C31 C26 109.5(9)
C30 C31 H31A 109.8
C30 C31 H31B 109.8
C24 C23 H23A 109.8
C24 C23 H23B 109.8
H23A C23 H23B 108.3
C22 C23 C24 109.3(9)
C22 C23 H23A 109.8
C22 C23 H23B 109.8
C29 C30 C31 112.8(11)
C29 C30 H30A 109.0
C29 C30 H30B 109.0
C31 C30 H30A 109.0
C31 C30 H30B 109.0
H30A C30 H30B 107.8
C21 C22 H22A 108.8
C21 C22 H22B 108.8
C23 C22 C21 114.0(9)
C23 C22 H22A 108.8
C23 C22 H22B 108.8
H22A C22 H22B 107.6
P2 C38 H38 104.3
C43 C38 P2 117.8(9)
C43 C38 H38 104.3
C39 C38 P2 115.5(9)
C39 C38 H38 104.3
C39 C38 C43 108.8(10)
P2 C44 H44 105.3
C49 C44 P2 116.6(8)
C49 C44 H44 105.3
C49 C44 C45 108.5(9)
C45 C44 P2 114.8(8)
C45 C44 H44 105.3
C2A C1A Ru1 115.1(10)
C2A C1A C9A 107.4(6)
C9A C1A Ru1 137.5(10)
C1A C2A H2A 125.8
C3A C2A C1A 108.5(7)
C3A C2A H2A 125.8
C2A C3A C10A 140.1(9)
C4A C3A C2A 109.0(7)
C4A C3A C10A 110.8(9)
C3A C4A C5A 135.2(12)
C3A C4A C9A 108.4(8)
C5A C4A C9A 116.5(10)
C4A C5A H5A 121.1
C6A C5A C4A 117.8(11)
C6A C5A H5A 121.1
C5A C6A H6A 117.2
C5A C6A C7A 125.7(12)
C7A C6A H6A 117.2
C6A C7A H7A 119.3
C8A C7A C6A 121.5(12)
C8A C7A H7A 119.3
C7A C8A H8A 122.9
C7A C8A C9A 114.1(11)
C9A C8A H8A 122.9
C1A C9A C4A 106.7(7)
C8A C9A C1A 128.8(12)
C8A C9A C4A 124.5(10)
C11A C10A C3A 117.2(11)
C19A C10A C3A 123.7(11)
C19A C10A C11A 119.2(10)
C10A C11A H11A 120.0
C12A C11A C10A 120.1(11)
C12A C11A H11A 120.0
C11A C12A H12A 119.7
C13A C12A C11A 120.5(12)
C13A C12A H12A 119.7
C12A C13A H13A 119.9
C12A C13A C14A 120.1(11)
C14A C13A H13A 119.9
C13A C14A C15A 116.9(11)
C13A C14A C19A 119.0(10)
C19A C14A C15A 124.1(12)
C14A C15A H15A 122.0
C16A C15A C14A 116.1(13)
C16A C15A H15A 122.0
C15A C16A H16A 119.7
C17A C16A C15A 120.5(12)
C17A C16A H16A 119.7
C16A C17A H17A 118.7
C16A C17A C18A 122.5(13)
C18A C17A H17A 118.7
C17A C18A H18A 120.6
C17A C18A C19A 118.9(12)
C19A C18A H18A 120.6
C10A C19A C14A 121.1(10)
C10A C19A C18A 121.1(11)
C18A C19A C14A 117.9(11)
C2B C1B Ru1 117.5(9)
C9B C1B Ru1 135.6(10)
C9B C1B C2B 106.7(8)
C1B C2B H2B 125.2
C3B C2B C1B 109.5(8)
C3B C2B H2B 125.2
C2B C3B C4B 107.2(8)
C2B C3B C10B 125.3(9)
C4B C3B C10B 127.0(9)
C3B C4B C9B 109.8(8)
C5B C4B C3B 133.6(11)
C5B C4B C9B 116.6(9)
C4B C5B H5B 121.1
C6B C5B C4B 117.9(11)
C6B C5B H5B 121.1
C5B C6B H6B 117.4
C5B C6B C7B 125.2(12)
C7B C6B H6B 117.4
C6B C7B H7B 119.1
C8B C7B C6B 121.8(11)
C8B C7B H7B 119.1
C7B C8B H8B 123.4
C7B C8B C9B 113.3(10)
C9B C8B H8B 123.4
C1B C9B C4B 106.7(8)
C1B C9B C8B 128.0(11)
C8B C9B C4B 125.3(9)
C11B C10B C3B 113.5(10)
C19B C10B C3B 127.8(10)
C19B C10B C11B 118.7(9)
C10B C11B H11B 120.5
C12B C11B C10B 119.1(11)
C12B C11B H11B 120.5
C11B C12B H12B 118.9
C13B C12B C11B 122.1(12)
C13B C12B H12B 118.9
C12B C13B H13B 120.0
C12B C13B C14B 119.9(11)
C14B C13B H13B 120.0
C13B C14B C15B 112.9(11)
C13B C14B C19B 118.2(10)
C15B C14B C19B 128.7(11)
C14B C15B H15B 122.0
C16B C15B C14B 115.9(12)
C16B C15B H15B 122.0
C15B C16B H16B 121.6
C15B C16B C17B 116.7(11)
C17B C16B H16B 121.6
C16B C17B H17B 117.2
C18B C17B C16B 125.7(12)
C18B C17B H17B 117.2
C17B C18B H18B 120.2
C19B C18B C17B 119.6(11)
C19B C18B H18B 120.2
C10B C19B C14B 121.8(9)
C10B C19B C18B 124.9(11)
C18B C19B C14B 113.3(10)
H47A C47 H47B 108.4
C48 C47 H47A 110.0
C48 C47 H47B 110.0
C48 C47 C46 108.3(10)
C46 C47 H47A 110.0
C46 C47 H47B 110.0
C44 C49 H49A 109.7
C44 C49 H49B 109.7
C44 C49 C48 109.6(10)
H49A C49 H49B 108.2
C48 C49 H49A 109.7
C48 C49 H49B 109.7
C47 C48 C49 111.3(12)
C47 C48 H48A 109.4
C47 C48 H48B 109.4
C49 C48 H48A 109.4
C49 C48 H48B 109.4
H48A C48 H48B 108.0
C44 C45 H45A 109.8
C44 C45 H45B 109.8
H45A C45 H45B 108.3
C46 C45 C44 109.4(11)
C46 C45 H45A 109.8
C46 C45 H45B 109.8
C38 C43 H43A 109.8
C38 C43 H43B 109.8
C38 C43 C42 109.4(12)
H43A C43 H43B 108.2
C42 C43 H43A 109.8
C42 C43 H43B 109.8
C43 C42 H42A 108.6
C43 C42 H42B 108.6
H42A C42 H42B 107.6
C41 C42 C43 114.7(13)
C41 C42 H42A 108.6
C41 C42 H42B 108.6
C42 C41 H41A 110.1
C42 C41 H41B 110.1
C42 C41 C40 108.1(12)
H41A C41 H41B 108.4
C40 C41 H41A 110.1
C40 C41 H41B 110.1
C47 C46 H46A 108.8
C47 C46 H46B 108.8
C45 C46 C47 113.7(11)
C45 C46 H46A 108.8
C45 C46 H46B 108.8
H46A C46 H46B 107.7
C38 C39 H39A 109.3
C38 C39 H39B 109.3
C38 C39 C40 111.8(13)
H39A C39 H39B 107.9
C40 C39 H39A 109.3
C40 C39 H39B 109.3
C41 C40 C39 111.5(13)
C41 C40 H40A 109.3
C41 C40 H40B 109.3
C39 C40 H40A 109.3
C39 C40 H40B 109.3
H40A C40 H40B 108.0

loop_
_geom_bond_atom_site_label_1
_geom_bond_atom_site_label_2
_geom_bond_distance
Ru1 P1 2.415(2)
Ru1 Cl1 2.397(2)
Ru1 P2 2.424(3)
Ru1 Cl2 2.388(3)
Ru1 C1A 1.933(12)
Ru1 C1B 1.899(12)
P1 C20 1.853(9)
P1 C32 1.857(8)
P1 C26 1.857(9)
P2 C50 1.869(9)
P2 C38 1.855(11)
P2 C44 1.863(10)
C20 H20 1.0000
C20 C25 1.526(12)
C20 C21 1.545(13)
C25 H25A 0.9900
C25 H25B 0.9900
C25 C24 1.528(12)
C32 H32 1.0000
C32 C33 1.515(12)
C32 C37 1.547(12)
C33 H33A 0.9900
C33 H33B 0.9900
C33 C34 1.544(11)
C26 H26 1.0000
C26 C27 1.547(13)
C26 C31 1.542(12)
C55 H55A 0.9900
C55 H55B 0.9900
C55 C50 1.528(12)
C55 C54 1.501(13)
C50 H50 1.0000
C50 C51 1.519(13)
C37 H37A 0.9900
C37 H37B 0.9900
C37 C36 1.524(12)
C27 H27A 0.9900
C27 H27B 0.9900
C27 C28 1.525(13)
C52 H52A 0.9900
C52 H52B 0.9900
C52 C53 1.532(13)
C52 C51 1.503(13)
C36 H36A 0.9900
C36 H36B 0.9900
C36 C35 1.504(13)
C34 H34A 0.9900
C34 H34B 0.9900
C34 C35 1.537(13)
C53 H53A 0.9900
C53 H53B 0.9900
C53 C54 1.527(14)
C54 H54A 0.9900
C54 H54B 0.9900
C21 H21A 0.9900
C21 H21B 0.9900
C21 C22 1.510(13)
C35 H35A 0.9900
C35 H35B 0.9900
C51 H51A 0.9900
C51 H51B 0.9900
C29 H29A 0.9900
C29 H29B 0.9900
C29 C28 1.594(15)
C29 C30 1.460(18)
C24 H24A 0.9900
C24 H24B 0.9900
C24 C23 1.530(15)
C28 H28A 0.9900
C28 H28B 0.9900
C31 H31A 0.9900
C31 H31B 0.9900
C31 C30 1.507(14)
C23 H23A 0.9900
C23 H23B 0.9900
C23 C22 1.499(14)
C30 H30A 0.9900
C30 H30B 0.9900
C22 H22A 0.9900
C22 H22B 0.9900
C38 H38 1.0000
C38 C43 1.510(15)
C38 C39 1.476(16)
C44 H44 1.0000
C44 C49 1.499(14)
C44 C45 1.530(14)
C1A C2A 1.435(9)
C1A C9A 1.446(9)
C2A H2A 0.9500
C2A C3A 1.417(9)
C3A C4A 1.401(9)
C3A C10A 1.480(9)
C4A C5A 1.419(9)
C4A C9A 1.457(9)
C5A H5A 0.9500
C5A C6A 1.351(9)
C6A H6A 0.9500
C6A C7A 1.401(9)
C7A H7A 0.9500
C7A C8A 1.376(9)
C8A H8A 0.9500
C8A C9A 1.444(9)
C10A C11A 1.395(9)
C10A C19A 1.390(9)
C11A H11A 0.9500
C11A C12A 1.394(9)
C12A H12A 0.9500
C12A C13A 1.383(9)
C13A H13A 0.9500
C13A C14A 1.399(9)
C14A C15A 1.409(10)
C14A C19A 1.401(9)
C15A H15A 0.9500
C15A C16A 1.395(9)
C16A H16A 0.9500
C16A C17A 1.387(9)
C17A H17A 0.9500
C17A C18A 1.391(9)
C18A H18A 0.9500
C18A C19A 1.394(9)
C1B C2B 1.459(9)
C1B C9B 1.435(9)
C2B H2B 0.9500
C2B C3B 1.411(9)
C3B C4B 1.411(9)
C3B C10B 1.488(9)
C4B C5B 1.410(9)
C4B C9B 1.452(9)
C5B H5B 0.9500
C5B C6B 1.364(9)
C6B H6B 0.9500
C6B C7B 1.404(9)
C7B H7B 0.9500
C7B C8B 1.385(9)
C8B H8B 0.9500
C8B C9B 1.445(9)
C10B C11B 1.400(9)
C10B C19B 1.389(8)
C11B H11B 0.9500
C11B C12B 1.391(9)
C12B H12B 0.9500
C12B C13B 1.378(9)
C13B H13B 0.9500
C13B C14B 1.383(9)
C14B C15B 1.408(9)
C14B C19B 1.417(9)
C15B H15B 0.9500
C15B C16B 1.390(9)
C16B H16B 0.9500
C16B C17B 1.413(9)
C17B H17B 0.9500
C17B C18B 1.393(9)
C18B H18B 0.9500
C18B C19B 1.391(9)
C47 H47A 0.9900
C47 H47B 0.9900
C47 C48 1.476(16)
C47 C46 1.497(16)
C49 H49A 0.9900
C49 H49B 0.9900
C49 C48 1.537(16)
C48 H48A 0.9900
C48 H48B 0.9900
C45 H45A 0.9900
C45 H45B 0.9900
C45 C46 1.496(16)
C43 H43A 0.9900
C43 H43B 0.9900
C43 C42 1.544(17)
C42 H42A 0.9900
C42 H42B 0.9900
C42 C41 1.478(19)
C41 H41A 0.9900
C41 H41B 0.9900
C41 C40 1.479(18)
C46 H46A 0.9900
C46 H46B 0.9900
C39 H39A 0.9900
C39 H39B 0.9900
C39 C40 1.508(19)
C40 H40A 0.9900
C40 H40B 0.9900

loop_
_geom_torsion_atom_site_label_1
_geom_torsion_atom_site_label_2
_geom_torsion_atom_site_label_3
_geom_torsion_atom_site_label_4
_geom_torsion
Ru1 P1 C20 C25 -56.9(8)
Ru1 P1 C20 C21 173.2(6)
Ru1 P1 C32 C33 55.7(7)
Ru1 P1 C32 C37 -70.1(7)
Ru1 P1 C26 C27 -154.4(6)
Ru1 P1 C26 C31 78.2(8)
Ru1 P2 C50 C55 52.1(7)
Ru1 P2 C50 C51 -74.2(7)
Ru1 P2 C38 C43 -155.5(8)
Ru1 P2 C38 C39 73.5(10)
Ru1 P2 C44 C49 170.3(8)
Ru1 P2 C44 C45 -61.1(10)
Ru1 C1A C2A C3A -179.1(13)
Ru1 C1A C9A C4A 178.9(17)
Ru1 C1A C9A C8A -1(2)
Ru1 C1B C2B C3B 176.8(10)
Ru1 C1B C9B C4B -176.3(13)
Ru1 C1B C9B C8B 5.9(19)
P1 Ru1 C1B C2B 90.1(6)
P1 Ru1 C1B C9B -95.1(11)
P1 C20 C25 C24 170.4(7)
P1 C20 C21 C22 -169.8(7)
P1 C32 C33 C34 174.6(6)
P1 C32 C37 C36 -176.3(6)
P1 C26 C27 C28 171.9(7)
P1 C26 C31 C30 -169.6(9)
Cl1 Ru1 C1B C2B -1.3(7)
Cl1 Ru1 C1B C9B 173.5(11)
P2 Ru1 C1B C2B -89.8(6)
P2 Ru1 C1B C9B 85.0(11)
P2 C50 C51 C52 -177.8(6)
P2 C38 C43 C42 171.5(9)
P2 C38 C39 C40 -165.5(10)
P2 C44 C49 C48 -169.1(9)
P2 C44 C45 C46 169.8(9)
Cl2 Ru1 C1B C2B 179.3(6)
Cl2 Ru1 C1B C9B -5.9(12)
C20 P1 C32 C33 177.6(7)
C20 P1 C32 C37 51.7(7)
C20 P1 C26 C27 74.1(8)
C20 P1 C26 C31 -53.4(8)
C20 C25 C24 C23 54.5(12)
C20 C21 C22 C23 -59.5(13)
C25 C20 C21 C22 58.7(11)
C25 C24 C23 C22 -53.0(12)
C32 P1 C20 C25 -175.8(7)
C32 P1 C20 C21 54.2(8)
C32 P1 C26 C27 -34.8(8)
C32 P1 C26 C31 -162.2(8)
C32 C33 C34 C35 55.1(10)
C32 C37 C36 C35 -58.5(11)
C33 C32 C37 C36 57.4(10)
C33 C34 C35 C36 -54.5(11)
C26 P1 C20 C25 75.3(8)
C26 P1 C20 C21 -54.7(8)
C26 P1 C32 C33 -67.5(7)
C26 P1 C32 C37 166.6(7)
C26 C27 C28 C29 54.8(12)
C26 C31 C30 C29 -60.0(15)
C55 C50 C51 C52 56.3(11)
C50 P2 C38 C43 -38.1(10)
C50 P2 C38 C39 -169.1(10)
C50 P2 C44 C49 53.3(10)
C50 P2 C44 C45 -178.2(9)
C50 C55 C54 C53 52.9(12)
C37 C32 C33 C34 -56.9(10)
C37 C36 C35 C34 57.6(11)
C27 C26 C31 C30 58.3(13)
C52 C53 C54 C55 -53.6(12)
C53 C52 C51 C50 -58.3(11)
C54 C55 C50 P2 177.5(7)
C54 C55 C50 C51 -53.5(11)
C21 C20 C25 C24 -57.4(11)
C51 C52 C53 C54 56.1(11)
C24 C23 C22 C21 56.7(14)
C28 C29 C30 C31 57.5(15)
C31 C26 C27 C28 -58.8(11)
C30 C29 C28 C27 -53.6(13)
C38 P2 C50 C55 -70.0(7)
C38 P2 C50 C51 163.7(7)
C38 P2 C44 C49 -57.1(11)
C38 P2 C44 C45 71.5(10)
C38 C43 C42 C41 54.8(17)
C38 C39 C40 C41 -61.4(19)
C44 P2 C50 C55 174.2(7)
C44 P2 C50 C51 47.9(8)
C44 P2 C38 C43 71.7(10)
C44 P2 C38 C39 -59.3(11)
C44 C49 C48 C47 -60.9(15)
C44 C45 C46 C47 57.7(16)
C1A Ru1 C1B C2B 45(8)
C1A Ru1 C1B C9B -140(9)
C1A C2A C3A C4A -0.1(4)
C1A C2A C3A C10A 175.7(18)
C2A C1A C9A C4A -0.2(8)
C2A C1A C9A C8A -179.7(9)
C2A C3A C4A C5A -179.9(10)
C2A C3A C4A C9A 0.0(8)
C2A C3A C10A C11A 70.0(14)
C2A C3A C10A C19A -110.1(15)
C3A C4A C5A C6A -179.4(10)
C3A C4A C9A C1A 0.1(10)
C3A C4A C9A C8A 179.6(8)
C3A C10A C11A C12A -179.7(5)
C3A C10A C19A C14A 180.0(7)
C3A C10A C19A C18A 0.1(12)
C4A C3A C10A C11A -114.2(9)
C4A C3A C10A C19A 65.6(10)
C4A C5A C6A C7A -0.5(16)
C5A C4A C9A C1A -179.9(8)
C5A C4A C9A C8A -0.4(15)
C5A C6A C7A C8A 0.1(17)
C6A C7A C8A C9A 0.1(15)
C7A C8A C9A C1A 179.4(9)
C7A C8A C9A C4A 0.0(15)
C9A C1A C2A C3A 0.2(4)
C9A C4A C5A C6A 0.6(14)
C10A C3A C4A C5A 2.9(18)
C10A C3A C4A C9A -177.1(13)
C10A C11A C12A C13A -0.4(12)
C11A C10A C19A C14A -0.2(12)
C11A C10A C19A C18A 180.0(8)
C11A C12A C13A C14A 0.1(16)
C12A C13A C14A C15A 179.6(10)
C12A C13A C14A C19A 0.2(16)
C13A C14A C15A C16A -180.0(10)
C13A C14A C19A C10A -0.1(15)
C13A C14A C19A C18A 179.7(10)
C14A C15A C16A C17A 0.8(16)
C15A C14A C19A C10A -179.5(9)
C15A C14A C19A C18A 0.4(17)
C15A C16A C17A C18A -0.7(17)
C16A C17A C18A C19A 0.5(17)
C17A C18A C19A C10A 179.6(9)
C17A C18A C19A C14A -0.3(16)
C19A C10A C11A C12A 0.5(7)
C19A C14A C15A C16A -0.6(16)
C1B C2B C3B C4B 0.2(4)
C1B C2B C3B C10B -172.7(11)
C2B C1B C9B C4B -1.1(8)
C2B C1B C9B C8B -178.9(8)
C2B C3B C4B C5B 179.9(10)
C2B C3B C4B C9B -0.9(8)
C2B C3B C10B C11B -59.7(8)
C2B C3B C10B C19B 120.0(10)
C3B C4B C5B C6B 179.5(9)
C3B C4B C9B C1B 1.3(10)
C3B C4B C9B C8B 179.1(8)
C3B C10B C11B C12B -179.8(5)
C3B C10B C19B C14B -178.6(6)
C3B C10B C19B C18B 0.1(12)
C4B C3B C10B C11B 128.8(10)
C4B C3B C10B C19B -51.4(11)
C4B C5B C6B C7B 0.6(16)
C5B C4B C9B C1B -179.4(8)
C5B C4B C9B C8B -1.5(15)
C5B C6B C7B C8B -0.4(16)
C6B C7B C8B C9B -0.6(14)
C7B C8B C9B C1B 179.0(8)
C7B C8B C9B C4B 1.6(14)
C9B C1B C2B C3B 0.6(4)
C9B C4B C5B C6B 0.3(14)
C10B C3B C4B C5B -7.4(18)
C10B C3B C4B C9B 171.8(12)
C10B C11B C12B C13B 0.0(11)
C11B C10B C19B C14B 1.2(11)
C11B C10B C19B C18B 179.8(8)
C11B C12B C13B C14B -2.2(15)
C12B C13B C14B C15B 178.9(9)
C12B C13B C14B C19B 3.7(15)
C13B C14B C15B C16B -177.6(9)
C13B C14B C19B C10B -3.2(15)
C13B C14B C19B C18B 178.0(9)
C14B C15B C16B C17B 0.8(14)
C15B C14B C19B C10B -177.6(9)
C15B C14B C19B C18B 3.6(16)
C15B C16B C17B C18B 0.4(16)
C16B C17B C18B C19B 0.4(17)
C17B C18B C19B C10B 179.2(9)
C17B C18B C19B C14B -2.1(14)
C19B C10B C11B C12B 0.5(7)
C19B C14B C15B C16B -3.0(16)
C49 C44 C45 C46 -57.8(15)
C48 C47 C46 C45 -57.0(16)
C45 C44 C49 C48 59.4(14)
C43 C38 C39 C40 59.3(16)
C43 C42 C41 C40 -55(2)
C42 C41 C40 C39 56(2)
C46 C47 C48 C49 57.1(16)
C39 C38 C43 C42 -54.5(15)

loop_
_platon_squeeze_void_nr
_platon_squeeze_void_average_x
_platon_squeeze_void_average_y
_platon_squeeze_void_average_z
_platon_squeeze_void_volume
_platon_squeeze_void_count_electrons
_platon_squeeze_void_content
1 0.000 0.000 -0.002 977 142 ' '
2 0.333 0.667 0.693 984 143 ' '
3 0.667 0.333 0.359 984 143 ' '
